data_7011175
loop_
_publ_author_name
'Paul Roussel'
'Rita Boaretto'
'Andrew J. Kingsley'
'Nathaniel W. Alcock'
'Peter Scott'

_publ_section_title
;
 Reactivity of a triamidoamine complex of trivalent uranium
;
_journal_issue 7
_journal_name_full 'J. Chem. Soc., Dalton Trans.'
_journal_page_first 1423
_journal_page_last 1428
_journal_paper_doi 10.1039/b108584k
_journal_year 2002
_chemical_formula_sum 'C30 H75 N7 O P Si3 U'
_chemical_formula_weight 903.24
_chemical_name_systematic
;
?
;
_space_group_IT_number 19
_symmetry_cell_setting orthorhombic
_symmetry_space_group_name_Hall 'P 2ac 2ab'
_symmetry_space_group_name_H-M 'P 21 21 21'
_atom_sites_solution_hydrogens geom
_atom_sites_solution_primary direct
_atom_sites_solution_secondary difmap
_audit_creation_method SHELXL-97
_cell_angle_alpha 90.00
_cell_angle_beta 90.00
_cell_angle_gamma 90.00
_cell_formula_units_Z 4
_cell_length_a 11.6213(3)
_cell_length_b 19.6503(5)
_cell_length_c 19.6564(5)
_cell_measurement_reflns_used 8192
_cell_measurement_temperature 180(2)
_cell_measurement_theta_max 20
_cell_measurement_theta_min 3
_cell_volume 4488.8(2)
_computing_cell_refinement 'SAINT (Siemens, 1995)'
_computing_data_collection 'SMART (Siemens, 1994)'
_computing_data_reduction 'SAINT (Siemens, 1995)'
_computing_molecular_graphics 'SHELXTL (Sheldrick, 1997)'
_computing_publication_material 'SHELXTL (Sheldrick, 1997)'
_computing_structure_refinement 'SHELXL-97 (Sheldrick, 1997)'
_computing_structure_solution 'SHELXS-97 (Sheldrick, 1990)'
_diffrn_ambient_temperature 180(2)
_diffrn_detector_area_resol_mean 8.192
_diffrn_measured_fraction_theta_full 0.955
_diffrn_measured_fraction_theta_max 0.955
_diffrn_measurement_device_type 'Siemens SMART diffractometer'
_diffrn_measurement_method '\w scans'
_diffrn_radiation_monochromator graphite
_diffrn_radiation_source 'normal sealed tube'
_diffrn_radiation_type MoK\a
_diffrn_radiation_wavelength 0.71073
_diffrn_reflns_av_R_equivalents 0.0495
_diffrn_reflns_av_sigmaI/netI 0.0744
_diffrn_reflns_limit_h_max 14
_diffrn_reflns_limit_h_min -15
_diffrn_reflns_limit_k_max 17
_diffrn_reflns_limit_k_min -25
_diffrn_reflns_limit_l_max 26
_diffrn_reflns_limit_l_min -26
_diffrn_reflns_number 27147
_diffrn_reflns_theta_full 28.47
_diffrn_reflns_theta_max 28.47
_diffrn_reflns_theta_min 2.04
_diffrn_standards_decay_% nil
_exptl_absorpt_coefficient_mu 3.761
_exptl_absorpt_correction_T_max 0.89
_exptl_absorpt_correction_T_min 0.71
_exptl_absorpt_correction_type multi-scan
_exptl_absorpt_process_details 'SADABS (Sheldrick, 1996)'
_exptl_crystal_colour 'dark brown'
_exptl_crystal_density_diffrn 1.337
_exptl_crystal_density_method 'not measured'
_exptl_crystal_description blocks
_exptl_crystal_F_000 1844
_exptl_crystal_size_max 0.4
_exptl_crystal_size_mid 0.2
_exptl_crystal_size_min 0.2
_refine_diff_density_max 1.517
_refine_diff_density_min -0.953
_refine_diff_density_rms 0.111
_refine_ls_abs_structure_details 'Flack H D (1983), Acta Cryst. A39, 876-881'
_refine_ls_abs_structure_Flack -0.009(4)
_refine_ls_extinction_coef 0.00021(4)
_refine_ls_extinction_expression Fc^*^=kFc[1+0.001xFc^2^\l^3^/sin(2\q)]^-1/4^
_refine_ls_extinction_method SHELXL
_refine_ls_goodness_of_fit_ref 1.012
_refine_ls_hydrogen_treatment mixed
_refine_ls_matrix_type full
_refine_ls_number_parameters 415
_refine_ls_number_reflns 10376
_refine_ls_number_restraints 0
_refine_ls_restrained_S_all 1.012
_refine_ls_R_factor_all 0.0664
_refine_ls_R_factor_gt 0.0405
_refine_ls_shift/su_max 0.038
_refine_ls_shift/su_mean 0.001
_refine_ls_structure_factor_coef Fsqd
_refine_ls_weighting_details 'calc w=1/[\s^2^(Fo^2^)+(0.0206P)^2^+0.5214P] where P=(Fo^2^+2Fc^2^)/3'
_refine_ls_weighting_scheme calc
_refine_ls_wR_factor_gt 0.0580
_refine_ls_wR_factor_ref 0.0645
_reflns_number_gt 8129
_reflns_number_total 10376
_reflns_threshold_expression >2sigma(I)
_cod_data_source_file b108584k.txt
_cod_data_source_block unn3op
_cod_depositor_comments
;
The following automatic conversions were performed:
'_symmetry_cell_setting' value 'Orthorhombic' changed to 'orthorhombic'
according to '/home/saulius/struct/CIF-dictionaries/cif_core.dic'
dictionary named 'cif_core.dic' version 2.4.1 from 2010-06-29.

Automatic conversion script
Id: cif_fix_enum 1527 2010-12-29 10:47:43Z saulius 
;
_cod_original_sg_symbol_H-M P2(1)2(1)2(1)
_cod_database_code 7011175

loop_
_symmetry_equiv_pos_as_xyz
'x, y, z'
'-x+1/2, -y, z+1/2'
'-x, y+1/2, -z+1/2'
'x+1/2, -y+1/2, -z'

loop_
_atom_site_label
_atom_site_type_symbol
_atom_site_fract_x
_atom_site_fract_y
_atom_site_fract_z
_atom_site_U_iso_or_equiv
_atom_site_adp_type
_atom_site_occupancy
_atom_site_symmetry_multiplicity
_atom_site_calc_flag
_atom_site_refinement_flags
_atom_site_disorder_assembly
_atom_site_disorder_group
U1 U 0.082705(16) 0.512841(10) 0.674816(10) 0.02861(6) Uani 1 1 d . . .
P1 P 0.33616(12) 0.39662(7) 0.73941(8) 0.0305(3) Uani 1 1 d . . .
O1 O 0.2358(3) 0.44161(17) 0.72385(18) 0.0362(9) Uani 1 1 d . . .
Si1A Si -0.05742(13) 0.53626(9) 0.83359(9) 0.0383(6) Uani 0.957(4) 1 d P A 1
Si1B Si -0.0924(19) 0.4867(17) 0.8302(12) 0.007(8) Uiso 0.043(4) 1 d P A 2
Si2 Si -0.02524(14) 0.37739(9) 0.56831(9) 0.0403(4) Uani 1 1 d . A 1
Si3 Si 0.26793(16) 0.66181(9) 0.65072(9) 0.0469(5) Uani 1 1 d . A 1
N11 N -0.0720(3) 0.5184(2) 0.74901(18) 0.0356(10) Uani 1 1 d . A 1
N12 N 0.0107(4) 0.4619(2) 0.5757(2) 0.0352(11) Uani 1 1 d . A 1
N13 N 0.1330(4) 0.6275(2) 0.6592(2) 0.0381(12) Uani 1 1 d . A 1
N14 N -0.0965(4) 0.5855(2) 0.6210(2) 0.0324(10) Uani 1 1 d . A 1
N15 N 0.3852(3) 0.4124(2) 0.8159(2) 0.0388(12) Uani 1 1 d . A 1
N16 N 0.3023(4) 0.3158(2) 0.7391(2) 0.0363(11) Uani 1 1 d . A 1
N17 N 0.4385(3) 0.4090(2) 0.6832(2) 0.0391(11) Uani 1 1 d . A 1
C101 C -0.1880(4) 0.5890(3) 0.6724(3) 0.0385(13) Uani 1 1 d . A 1
H10G H -0.2638 0.5925 0.6497 0.046 Uiso 1 1 calc R A 1
H10H H -0.1772 0.6300 0.7010 0.046 Uiso 1 1 calc R A 1
C102 C -0.1846(4) 0.5252(3) 0.7170(3) 0.0402(15) Uani 1 1 d . A 1
H10I H -0.2448 0.5283 0.7524 0.048 Uiso 1 1 calc R A 1
H10J H -0.2005 0.4846 0.6888 0.048 Uiso 1 1 calc R A 1
C103 C -0.1360(5) 0.5498(3) 0.5590(3) 0.0428(15) Uani 1 1 d . A 1
H10K H -0.1664 0.5834 0.5261 0.051 Uiso 1 1 calc R A 1
H10L H -0.1993 0.5183 0.5710 0.051 Uiso 1 1 calc R A 1
C104 C -0.0400(4) 0.5104(3) 0.5265(3) 0.0430(14) Uani 1 1 d . A 1
H10M H -0.0698 0.4852 0.4866 0.052 Uiso 1 1 calc R A 1
H10N H 0.0202 0.5423 0.5105 0.052 Uiso 1 1 calc R A 1
C105 C -0.0509(5) 0.6540(3) 0.6049(3) 0.0426(16) Uani 1 1 d . A 1
H10O H -0.1151 0.6871 0.6038 0.051 Uiso 1 1 calc R A 1
H10P H -0.0148 0.6533 0.5593 0.051 Uiso 1 1 calc R A 1
C106 C 0.0361(5) 0.6764(3) 0.6565(3) 0.0407(16) Uani 1 1 d . A 1
H10Q H 0.0655 0.7221 0.6443 0.049 Uiso 1 1 calc R A 1
H10R H -0.0007 0.6794 0.7018 0.049 Uiso 1 1 calc R A 1
C107 C 0.0975(6) 0.5547(4) 0.8509(3) 0.079(2) Uani 1 1 d . A 1
H10A H 0.1436 0.5141 0.8411 0.118 Uiso 1 1 calc R A 1
H10B H 0.1070 0.5673 0.8988 0.118 Uiso 1 1 calc R A 1
H10C H 0.1231 0.5924 0.8220 0.118 Uiso 1 1 calc R A 1
C108 C -0.1440(6) 0.6126(3) 0.8619(3) 0.065(2) Uani 1 1 d . A 1
H10D H -0.2251 0.6057 0.8500 0.097 Uiso 1 1 calc R A 1
H10E H -0.1151 0.6535 0.8390 0.097 Uiso 1 1 calc R A 1
H10F H -0.1368 0.6181 0.9112 0.097 Uiso 1 1 calc R A 1
C109 C -0.1022(5) 0.4615(3) 0.8889(3) 0.0447(15) Uani 1 1 d . A 1
C110 C -0.2300(5) 0.4436(3) 0.8759(3) 0.0545(17) Uani 1 1 d . A 1
H11A H -0.2531 0.4062 0.9060 0.082 Uiso 1 1 calc R A 1
H11B H -0.2399 0.4297 0.8284 0.082 Uiso 1 1 calc R A 1
H11C H -0.2780 0.4836 0.8851 0.082 Uiso 1 1 calc R A 1
C111 C -0.0829(6) 0.4783(3) 0.9655(3) 0.0641(17) Uani 1 1 d . A 1
H11D H -0.1045 0.4388 0.9932 0.096 Uiso 1 1 calc R A 1
H11E H -0.1304 0.5174 0.9783 0.096 Uiso 1 1 calc R A 1
H11F H -0.0016 0.4891 0.9731 0.096 Uiso 1 1 calc R A 1
C112 C -0.0287(6) 0.3987(3) 0.8696(3) 0.067(2) Uani 1 1 d . A 1
H11G H -0.0460 0.3612 0.9008 0.101 Uiso 1 1 calc R A 1
H11H H 0.0531 0.4103 0.8729 0.101 Uiso 1 1 calc R A 1
H11I H -0.0466 0.3849 0.8229 0.101 Uiso 1 1 calc R A 1
C113 C 0.0153(7) 0.3353(3) 0.6506(3) 0.071(2) Uani 1 1 d . A 1
H11J H -0.0272 0.3566 0.6880 0.107 Uiso 1 1 calc R A 1
H11K H 0.0981 0.3406 0.6583 0.107 Uiso 1 1 calc R A 1
H11L H -0.0039 0.2868 0.6483 0.107 Uiso 1 1 calc R A 1
C114 C -0.1844(5) 0.3634(4) 0.5552(4) 0.066(2) Uani 1 1 d . A 1
H11M H -0.2265 0.3790 0.5955 0.099 Uiso 1 1 calc R A 1
H11N H -0.1992 0.3148 0.5480 0.099 Uiso 1 1 calc R A 1
H11O H -0.2102 0.3891 0.5153 0.099 Uiso 1 1 calc R A 1
C115 C 0.0526(5) 0.3303(3) 0.4963(3) 0.0554(18) Uani 1 1 d . A 1
C116 C 0.0239(7) 0.2539(3) 0.4984(4) 0.080(2) Uani 1 1 d . A 1
H11P H 0.0578 0.2314 0.4586 0.120 Uiso 1 1 calc R A 1
H11Q H -0.0598 0.2479 0.4977 0.120 Uiso 1 1 calc R A 1
H11R H 0.0555 0.2338 0.5400 0.120 Uiso 1 1 calc R A 1
C117 C 0.1806(6) 0.3393(5) 0.5039(5) 0.121(4) Uani 1 1 d . A 1
H11S H 0.2199 0.3168 0.4660 0.182 Uiso 1 1 calc R A 1
H11T H 0.2059 0.3191 0.5469 0.182 Uiso 1 1 calc R A 1
H11U H 0.1992 0.3880 0.5036 0.182 Uiso 1 1 calc R A 1
C118 C 0.0136(8) 0.3575(4) 0.4267(4) 0.090(3) Uani 1 1 d . A 1
H11V H 0.0539 0.3329 0.3905 0.135 Uiso 1 1 calc R A 1
H11W H 0.0317 0.4062 0.4235 0.135 Uiso 1 1 calc R A 1
H11X H -0.0696 0.3510 0.4217 0.135 Uiso 1 1 calc R A 1
C119 C 0.3760(5) 0.6002(4) 0.6860(5) 0.084(3) Uani 1 1 d . A 1
H11Y H 0.3718 0.5573 0.6606 0.126 Uiso 1 1 calc R A 1
H11Z H 0.3592 0.5916 0.7341 0.126 Uiso 1 1 calc R A 1
H12A H 0.4535 0.6194 0.6816 0.126 Uiso 1 1 calc R A 1
C120 C 0.2890(6) 0.7432(3) 0.7000(3) 0.074(2) Uani 1 1 d . A 1
H12B H 0.2651 0.7363 0.7473 0.110 Uiso 1 1 calc R A 1
H12C H 0.2424 0.7794 0.6795 0.110 Uiso 1 1 calc R A 1
H12D H 0.3704 0.7562 0.6987 0.110 Uiso 1 1 calc R A 1
C121 C 0.3073(5) 0.6797(3) 0.5590(3) 0.0501(17) Uani 1 1 d . A 1
C122 C 0.4339(6) 0.7038(4) 0.5506(4) 0.081(2) Uani 1 1 d . A 1
H12E H 0.4530 0.7065 0.5022 0.121 Uiso 1 1 calc R A 1
H12F H 0.4855 0.6713 0.5730 0.121 Uiso 1 1 calc R A 1
H12G H 0.4431 0.7488 0.5715 0.121 Uiso 1 1 calc R A 1
C123 C 0.2273(6) 0.7327(4) 0.5264(4) 0.077(2) Uani 1 1 d . A 1
H12H H 0.2467 0.7379 0.4781 0.116 Uiso 1 1 calc R A 1
H12I H 0.2368 0.7765 0.5495 0.116 Uiso 1 1 calc R A 1
H12J H 0.1472 0.7177 0.5307 0.116 Uiso 1 1 calc R A 1
C124 C 0.2917(6) 0.6130(4) 0.5181(4) 0.077(2) Uani 1 1 d . A 1
H12K H 0.3065 0.6218 0.4698 0.116 Uiso 1 1 calc R A 1
H12L H 0.2128 0.5963 0.5237 0.116 Uiso 1 1 calc R A 1
H12M H 0.3459 0.5787 0.5348 0.116 Uiso 1 1 calc R A 1
C125 C 0.3980(5) 0.4817(3) 0.8402(3) 0.0635(18) Uani 1 1 d . A 1
H12N H 0.3712 0.4845 0.8874 0.095 Uiso 1 1 calc R A 1
H12O H 0.3522 0.5124 0.8118 0.095 Uiso 1 1 calc R A 1
H12P H 0.4792 0.4950 0.8380 0.095 Uiso 1 1 calc R A 1
C126 C 0.4424(5) 0.3620(3) 0.8585(3) 0.0575(18) Uani 1 1 d . A 1
H12Q H 0.4098 0.3634 0.9044 0.086 Uiso 1 1 calc R A 1
H12R H 0.5249 0.3721 0.8606 0.086 Uiso 1 1 calc R A 1
H12S H 0.4311 0.3166 0.8390 0.086 Uiso 1 1 calc R A 1
C127 C 0.2122(5) 0.2912(3) 0.7841(3) 0.0589(19) Uani 1 1 d . A 1
H12T H 0.1523 0.2686 0.7572 0.088 Uiso 1 1 calc R A 1
H12U H 0.1786 0.3296 0.8089 0.088 Uiso 1 1 calc R A 1
H12V H 0.2450 0.2587 0.8166 0.088 Uiso 1 1 calc R A 1
C128 C 0.3620(6) 0.2627(3) 0.7008(4) 0.077(2) Uani 1 1 d . A 1
H12W H 0.3071 0.2392 0.6712 0.116 Uiso 1 1 calc R A 1
H12X H 0.3961 0.2299 0.7326 0.116 Uiso 1 1 calc R A 1
H12Y H 0.4228 0.2833 0.6731 0.116 Uiso 1 1 calc R A 1
C129 C 0.4138(7) 0.4186(4) 0.6116(3) 0.076(2) Uani 1 1 d . A 1
H12Z H 0.4565 0.4582 0.5946 0.114 Uiso 1 1 calc R A 1
H13A H 0.3311 0.4263 0.6055 0.114 Uiso 1 1 calc R A 1
H13B H 0.4371 0.3780 0.5862 0.114 Uiso 1 1 calc R A 1
C130 C 0.5592(5) 0.4016(5) 0.6983(4) 0.094(3) Uani 1 1 d . A 1
H13C H 0.6019 0.4399 0.6788 0.141 Uiso 1 1 calc R A 1
H13D H 0.5876 0.3589 0.6787 0.141 Uiso 1 1 calc R A 1
H13E H 0.5703 0.4008 0.7478 0.141 Uiso 1 1 calc R A 1

loop_
_atom_site_aniso_label
_atom_site_aniso_U_11
_atom_site_aniso_U_22
_atom_site_aniso_U_33
_atom_site_aniso_U_23
_atom_site_aniso_U_13
_atom_site_aniso_U_12
U1 0.02787(9) 0.02656(9) 0.03141(9) 0.00325(10) -0.00239(10) -0.00021(9)
P1 0.0274(8) 0.0282(8) 0.0359(8) 0.0014(7) -0.0030(7) 0.0003(6)
O1 0.033(2) 0.032(2) 0.044(2) 0.0030(18) -0.0079(18) 0.0023(17)
Si1A 0.0355(10) 0.0421(12) 0.0374(10) -0.0024(8) 0.0002(8) -0.0043(7)
Si2 0.0430(10) 0.0366(11) 0.0412(10) -0.0040(8) -0.0082(8) -0.0018(8)
Si3 0.0501(11) 0.0371(10) 0.0535(11) 0.0039(8) 0.0032(9) -0.0129(8)
N11 0.031(2) 0.042(3) 0.033(2) 0.010(2) -0.001(2) 0.001(3)
N12 0.045(3) 0.032(3) 0.029(2) -0.002(2) -0.005(2) 0.003(2)
N13 0.043(3) 0.030(3) 0.041(3) 0.000(2) 0.005(2) -0.006(2)
N14 0.035(3) 0.028(3) 0.035(2) 0.003(2) -0.005(2) 0.004(2)
N15 0.046(3) 0.036(3) 0.035(3) -0.001(2) -0.011(2) 0.0081(19)
N16 0.036(3) 0.024(3) 0.049(3) 0.002(2) 0.004(2) 0.000(2)
N17 0.033(3) 0.045(3) 0.040(3) 0.001(2) 0.001(2) -0.002(2)
C101 0.031(3) 0.042(3) 0.043(3) -0.001(4) -0.006(3) 0.005(2)
C102 0.035(3) 0.047(4) 0.039(3) -0.008(3) 0.001(2) -0.006(3)
C103 0.046(4) 0.045(4) 0.037(3) -0.001(3) -0.013(3) 0.010(3)
C104 0.055(3) 0.044(4) 0.031(3) -0.011(3) -0.001(3) 0.006(3)
C105 0.055(4) 0.034(4) 0.039(3) 0.009(3) 0.007(3) 0.012(3)
C106 0.046(3) 0.030(3) 0.047(4) 0.004(3) 0.013(3) -0.002(3)
C107 0.060(5) 0.129(7) 0.047(4) -0.007(4) -0.007(4) -0.033(5)
C108 0.094(6) 0.045(4) 0.056(4) -0.006(4) 0.012(4) 0.006(4)
C109 0.050(4) 0.049(4) 0.035(3) 0.004(3) 0.005(3) 0.007(3)
C110 0.055(4) 0.050(4) 0.058(4) 0.016(3) 0.000(3) -0.010(3)
C111 0.072(4) 0.085(5) 0.035(3) 0.001(3) 0.001(3) 0.006(5)
C112 0.097(6) 0.052(5) 0.054(4) 0.002(4) -0.006(4) 0.027(4)
C113 0.110(6) 0.044(4) 0.060(5) 0.016(4) -0.028(4) -0.016(4)
C114 0.048(4) 0.069(5) 0.081(5) -0.013(4) 0.001(4) -0.011(4)
C115 0.052(5) 0.041(4) 0.073(5) -0.022(4) -0.006(3) 0.003(3)
C116 0.110(7) 0.040(4) 0.090(6) -0.017(4) -0.008(5) 0.014(4)
C117 0.058(5) 0.134(8) 0.171(10) -0.100(8) 0.002(6) 0.003(5)
C118 0.157(8) 0.058(5) 0.055(5) -0.010(4) 0.025(5) 0.009(5)
C119 0.047(4) 0.075(5) 0.130(8) 0.042(6) -0.008(5) -0.014(3)
C120 0.090(6) 0.064(5) 0.067(5) -0.018(4) 0.007(4) -0.033(4)
C121 0.050(4) 0.036(4) 0.064(5) -0.002(3) 0.019(3) -0.006(3)
C122 0.074(6) 0.082(6) 0.086(6) -0.009(4) 0.032(5) -0.034(5)
C123 0.090(6) 0.082(6) 0.060(5) 0.029(4) 0.025(5) 0.000(5)
C124 0.070(5) 0.089(6) 0.073(5) -0.020(5) 0.028(4) -0.022(4)
C125 0.074(4) 0.054(4) 0.063(4) -0.014(4) -0.027(3) 0.008(4)
C126 0.059(5) 0.065(5) 0.048(4) 0.007(3) -0.016(3) 0.012(3)
C127 0.054(4) 0.047(4) 0.076(5) 0.013(4) 0.014(4) -0.006(3)
C128 0.082(5) 0.044(5) 0.106(7) -0.015(4) 0.023(5) -0.002(4)
C129 0.078(5) 0.103(6) 0.048(4) 0.000(4) 0.010(5) 0.019(5)
C130 0.031(4) 0.177(9) 0.075(5) 0.016(5) 0.011(4) -0.021(5)

loop_
_atom_type_symbol
_atom_type_description
_atom_type_scat_dispersion_real
_atom_type_scat_dispersion_imag
_atom_type_scat_source
C C 0.0033 0.0016 'International Tables Vol C Tables 4.2.6.8 and 6.1.1.4'
H H 0.0000 0.0000 'International Tables Vol C Tables 4.2.6.8 and 6.1.1.4'
N N 0.0061 0.0033 'International Tables Vol C Tables 4.2.6.8 and 6.1.1.4'
O O 0.0106 0.0060 'International Tables Vol C Tables 4.2.6.8 and 6.1.1.4'
Si Si 0.0817 0.0704 'International Tables Vol C Tables 4.2.6.8 and 6.1.1.4'
P P 0.1023 0.0942 'International Tables Vol C Tables 4.2.6.8 and 6.1.1.4'
U U -9.6767 9.6646 'International Tables Vol C Tables 4.2.6.8 and 6.1.1.4'

loop_
_geom_angle_atom_site_label_1
_geom_angle_atom_site_label_2
_geom_angle_atom_site_label_3
_geom_angle
_geom_angle_site_symmetry_1
_geom_angle_site_symmetry_3
_geom_angle_publ_flag
N11 U1 N12 105.43(14) . . y
N11 U1 N13 103.29(15) . . y
N12 U1 N13 112.97(15) . . y
N11 U1 O1 109.96(13) . . y
N12 U1 O1 109.92(13) . . y
N13 U1 O1 114.65(13) . . y
N11 U1 N14 68.18(13) . . y
N12 U1 N14 68.30(13) . . y
N13 U1 N14 68.79(14) . . y
O1 U1 N14 176.53(12) . . y
O1 P1 N16 112.7(2) . . y
O1 P1 N15 110.3(2) . . y
N16 P1 N15 105.7(2) . . ?
O1 P1 N17 109.9(2) . . y
N16 P1 N17 108.4(2) . . ?
N15 P1 N17 109.7(2) . . ?
P1 O1 U1 168.7(2) . . y
N11 Si1A C107 108.3(2) . . ?
N11 Si1A C108 113.3(3) . . ?
C107 Si1A C108 107.8(3) . . ?
N11 Si1A C109 111.8(2) . . ?
C107 Si1A C109 108.0(3) . . ?
C108 Si1A C109 107.4(3) . . ?
N12 Si2 C113 107.0(3) . . ?
N12 Si2 C114 113.0(3) . . ?
C113 Si2 C114 107.4(3) . . ?
N12 Si2 C115 114.5(3) . . ?
C113 Si2 C115 107.7(3) . . ?
C114 Si2 C115 106.9(3) . . ?
N13 Si3 C120 113.7(3) . . ?
N13 Si3 C119 108.8(3) . . ?
C120 Si3 C119 105.7(4) . . ?
N13 Si3 C121 112.7(3) . . ?
C120 Si3 C121 107.5(3) . . ?
C119 Si3 C121 108.0(3) . . ?
C102 N11 Si1A 119.4(3) . . ?
C102 N11 U1 115.4(3) . . ?
Si1A N11 U1 123.0(2) . . ?
C104 N12 Si2 118.1(3) . . ?
C104 N12 U1 114.2(3) . . ?
Si2 N12 U1 124.7(2) . . ?
C106 N13 Si3 115.9(3) . . ?
C106 N13 U1 116.0(3) . . ?
Si3 N13 U1 128.2(2) . . ?
C101 N14 C105 111.3(4) . . ?
C101 N14 C103 111.3(4) . . ?
C105 N14 C103 111.5(4) . . ?
C101 N14 U1 108.0(3) . . ?
C105 N14 U1 106.5(3) . . ?
C103 N14 U1 107.8(3) . . ?
C125 N15 C126 113.6(4) . . ?
C125 N15 P1 121.1(4) . . ?
C126 N15 P1 123.9(4) . . ?
C127 N16 C128 114.7(5) . . ?
C127 N16 P1 119.6(4) . . ?
C128 N16 P1 125.5(4) . . ?
C130 N17 C129 113.9(5) . . ?
C130 N17 P1 123.5(4) . . ?
C129 N17 P1 122.0(4) . . ?
N14 C101 C102 109.7(4) . . ?
N11 C102 C101 110.2(4) . . ?
N14 C103 C104 111.4(4) . . ?
N12 C104 C103 110.5(4) . . ?
N14 C105 C106 111.4(4) . . ?
N13 C106 C105 110.3(5) . . ?
C110 C109 C112 108.0(5) . . ?
C110 C109 C111 110.3(5) . . ?
C112 C109 C111 109.1(5) . . ?
C110 C109 Si1A 110.1(4) . . ?
C112 C109 Si1A 108.9(4) . . ?
C111 C109 Si1A 110.5(4) . . ?
C117 C115 C116 109.1(6) . . ?
C117 C115 C118 109.7(7) . . ?
C116 C115 C118 107.4(6) . . ?
C117 C115 Si2 109.7(5) . . ?
C116 C115 Si2 110.5(5) . . ?
C118 C115 Si2 110.4(4) . . ?
C123 C121 C124 106.7(6) . . ?
C123 C121 C122 108.8(6) . . ?
C124 C121 C122 108.3(5) . . ?
C123 C121 Si3 112.2(4) . . ?
C124 C121 Si3 108.0(4) . . ?
C122 C121 Si3 112.7(5) . . ?

loop_
_geom_bond_atom_site_label_1
_geom_bond_atom_site_label_2
_geom_bond_distance
_geom_bond_site_symmetry_2
_geom_bond_publ_flag
U1 N11 2.318(4) . y
U1 N12 2.345(4) . y
U1 N13 2.347(4) . y
U1 O1 2.460(3) . y
U1 N14 2.738(4) . y
P1 O1 1.495(4) . y
P1 N16 1.636(4) . ?
P1 N15 1.637(5) . ?
P1 N17 1.641(4) . ?
Si1A N11 1.707(4) . y
Si1A C107 1.868(6) . ?
Si1A C108 1.890(6) . ?
Si1A C109 1.901(6) . ?
Si2 N12 1.718(5) . y
Si2 C113 1.876(6) . ?
Si2 C114 1.888(6) . ?
Si2 C115 1.918(6) . ?
Si3 N13 1.715(4) . y
Si3 C120 1.885(6) . ?
Si3 C119 1.878(7) . ?
Si3 C121 1.893(6) . ?
N11 C102 1.458(6) . ?
N12 C104 1.480(6) . ?
N13 C106 1.481(6) . ?
N14 C101 1.468(7) . ?
N14 C105 1.481(6) . ?
N14 C103 1.480(6) . ?
N15 C125 1.451(7) . ?
N15 C126 1.458(6) . ?
N16 C127 1.454(6) . ?
N16 C128 1.461(7) . ?
N17 C130 1.442(7) . ?
N17 C129 1.450(7) . ?
C101 C102 1.530(7) . ?
C103 C104 1.501(7) . ?
C105 C106 1.497(7) . ?
C109 C110 1.548(8) . ?
C109 C112 1.547(8) . ?
C109 C111 1.557(7) . ?
C115 C117 1.505(9) . ?
C115 C116 1.537(9) . ?
C115 C118 1.539(9) . ?
C121 C123 1.537(9) . ?
C121 C124 1.548(8) . ?
C121 C122 1.555(9) . ?
